data_4305065
loop_
_publ_author_name
'Theocharis C. Stamatatos'
'Katye M. Poole'
'Khalil A. Abboud'
'Wolfgang Wernsdorfer'
'Ted A. O'Brien'
'George Christou'

_publ_section_title
;
High-Spin Mn4 and Mn10 Molecules: Large Spin Changes with Structure in
Mixed-Valence MnII4MnIII6 Clusters with Azide and Alkoxide-Based Ligands
;
_journal_name_full 'Inorganic Chemistry'
_journal_page_first 5006
_journal_page_last 5021
_journal_paper_doi 10.1021/ic800268z
_journal_volume 47
_journal_year 2008
_chemical_formula_sum 'C52 H88 Mn10 N32 O26'
_chemical_formula_weight 2126.94
_chemical_name_systematic
; 
 ? 
;
_space_group_IT_number 14
_symmetry_cell_setting monoclinic
_symmetry_space_group_name_Hall '-P 2ybc'
_symmetry_space_group_name_H-M 'P 1 21/c 1'
_atom_sites_solution_hydrogens geom
_atom_sites_solution_primary direct
_atom_sites_solution_secondary difmap
_audit_creation_method SHELXL-97
_cell_angle_alpha 90.00
_cell_angle_beta 102.575(4)
_cell_angle_gamma 90.00
_cell_formula_units_Z 2
_cell_length_a 14.202(4)
_cell_length_b 12.894(4)
_cell_length_c 21.937(6)
_cell_measurement_reflns_used 83
_cell_measurement_temperature 173(2)
_cell_measurement_theta_max 28.0
_cell_measurement_theta_min 2.0
_cell_volume 3921(2)
_computing_cell_refinement 'Bruker SMART v5.624 & SAINT 6.36a (Bruker 1998)'
_computing_data_collection 'Bruker SMART v5.624 (Bruker 1998)'
_computing_data_reduction 'Bruker SHELXTL v6.14 (Bruker 2000)'
_computing_molecular_graphics 'Bruker SHELXTL v6.14'
_computing_publication_material 'Bruker SHELXTL v6.14'
_computing_structure_refinement 'Bruker SHELXTL v6.14'
_computing_structure_solution 'Bruker SHELXTL v6.14'
_diffrn_ambient_temperature 173(2)
_diffrn_measured_fraction_theta_full 1.000
_diffrn_measured_fraction_theta_max 1.000
_diffrn_measurement_device_type 'SMART CCD area detector'
_diffrn_measurement_method '\w scans'
_diffrn_radiation_monochromator graphite
_diffrn_radiation_source 'fine-focus sealed tube'
_diffrn_radiation_type MoK\a
_diffrn_radiation_wavelength 0.71073
_diffrn_reflns_av_R_equivalents 0.0802
_diffrn_reflns_av_sigmaI/netI 0.0953
_diffrn_reflns_limit_h_max 15
_diffrn_reflns_limit_h_min -14
_diffrn_reflns_limit_k_max 11
_diffrn_reflns_limit_k_min -13
_diffrn_reflns_limit_l_max 22
_diffrn_reflns_limit_l_min -23
_diffrn_reflns_number 15896
_diffrn_reflns_theta_full 22.50
_diffrn_reflns_theta_max 22.50
_diffrn_reflns_theta_min 1.47
_diffrn_standards_decay_% 1
_diffrn_standards_number 0
_exptl_absorpt_coefficient_mu 1.649
_exptl_absorpt_correction_T_max 0.8814
_exptl_absorpt_correction_T_min 0.5793
_exptl_absorpt_correction_type integration
_exptl_absorpt_process_details 'based on measured indexed crystal faces, Bruker SHELXTL  v6.12 (Bruker 1998)'
_exptl_crystal_colour brown
_exptl_crystal_density_diffrn 1.802
_exptl_crystal_density_method 'not measured'
_exptl_crystal_description prisms
_exptl_crystal_F_000 2164
_exptl_crystal_size_max 0.22
_exptl_crystal_size_mid 0.14
_exptl_crystal_size_min 0.08
_refine_diff_density_max 1.882
_refine_diff_density_min -1.020
_refine_diff_density_rms 0.153
_refine_ls_extinction_method none
_refine_ls_goodness_of_fit_ref 1.283
_refine_ls_hydrogen_treatment mixed
_refine_ls_matrix_type full
_refine_ls_number_parameters 452
_refine_ls_number_reflns 5132
_refine_ls_number_restraints 0
_refine_ls_restrained_S_all 1.283
_refine_ls_R_factor_all 0.1234
_refine_ls_R_factor_gt 0.0877
_refine_ls_shift/su_max 0.000
_refine_ls_shift/su_mean 0.000
_refine_ls_structure_factor_coef Fsqd
_refine_ls_weighting_details 'calc w=1/[\s^2^(Fo^2^)+(0.1000P)^2^] where P=(Fo^2^+2Fc^2^)/3'
_refine_ls_weighting_scheme calc
_refine_ls_wR_factor_gt 0.2152
_refine_ls_wR_factor_ref 0.2269
_reflns_number_gt 3349
_reflns_number_total 5132
_reflns_threshold_expression I>2\s(I)
_cod_data_source_file ic800268z-file004_3.cif
_cod_data_source_block st58
_cod_depositor_comments
;
The following automatic conversions were performed:
'_symmetry_cell_setting' value 'Monoclinic' changed to 'monoclinic'
according to '/home/saulius/struct/CIF-dictionaries/cif_core.dic'
dictionary named 'cif_core.dic' version 2.4.1 from 2010-06-29.

Automatic conversion script
Id: cif_fix_enum 1527 2010-12-29 10:47:43Z saulius 
;
_cod_original_cell_volume 3920.7(19)
_cod_database_code 4305065

loop_
_symmetry_equiv_pos_as_xyz
'x, y, z'
'-x, y+1/2, -z+1/2'
'-x, -y, -z'
'x, -y-1/2, z-1/2'

loop_
_atom_site_label
_atom_site_type_symbol
_atom_site_fract_x
_atom_site_fract_y
_atom_site_fract_z
_atom_site_U_iso_or_equiv
_atom_site_adp_type
_atom_site_occupancy
_atom_site_symmetry_multiplicity
_atom_site_calc_flag
_atom_site_refinement_flags
_atom_site_disorder_assembly
_atom_site_disorder_group
Mn1 Mn 0.22778(11) 0.54743(13) 0.54570(8) 0.0385(5) Uani 1 1 d . . .
Mn2 Mn 0.16684(11) 0.27452(13) 0.52794(8) 0.0370(5) Uani 1 1 d . . .
Mn3 Mn 0.14553(11) 0.42765(13) 0.39988(8) 0.0362(5) Uani 1 1 d . . .
Mn4 Mn -0.04527(11) 0.32536(12) 0.42163(8) 0.0342(5) Uani 1 1 d . . .
Mn5 Mn 0.00052(11) 0.43503(12) 0.55266(8) 0.0326(5) Uani 1 1 d . . .
O1 O 0.0625(5) 0.4412(5) 0.4822(3) 0.0337(18) Uani 1 1 d . . .
O2 O 0.2405(5) 0.5120(5) 0.4517(3) 0.0355(18) Uani 1 1 d . A .
O4 O 0.2063(5) 0.3077(5) 0.4388(3) 0.0360(18) Uani 1 1 d . A .
O5 O 0.2242(5) 0.1710(6) 0.6149(4) 0.051(2) Uani 1 1 d . A .
H11A H 0.2040 0.1846 0.6527 0.061 Uiso 1 1 calc R . .
O6 O 0.0627(5) 0.3086(5) 0.5829(3) 0.0360(18) Uani 1 1 d . A .
O7 O 0.0318(5) 0.2194(5) 0.4626(3) 0.0322(17) Uani 1 1 d . A .
O8 O -0.1162(5) 0.3393(5) 0.4891(3) 0.0350(18) Uani 1 1 d . . .
O9 O -0.1147(5) 0.4540(5) 0.3934(3) 0.0333(18) Uani 1 1 d . . .
O10 O 0.0662(5) 0.5522(5) 0.3791(3) 0.0379(19) Uani 1 1 d . . .
O11 O 0.0349(5) 0.3429(5) 0.3596(3) 0.0343(18) Uani 1 1 d . A .
N1 N 0.3726(19) 0.602(2) 0.5383(13) 0.030(8) Uiso 0.418(17) 1 d P A 1
C1 C 0.3394(15) 0.5000(18) 0.4466(11) 0.017(6) Uiso 0.418(17) 1 d P A 1
H1A H 0.3431 0.5081 0.4023 0.020 Uiso 0.418(17) 1 calc PR A 1
H1B H 0.3614 0.4290 0.4599 0.020 Uiso 0.418(17) 1 calc PR A 1
C2 C 0.403(2) 0.574(2) 0.4841(12) 0.029(7) Uiso 0.418(17) 1 d P A 1
O3 O 0.3083(14) 0.6359(16) 0.6406(10) 0.022(6) Uiso 0.418(17) 1 d P A 1
H3 H 0.2763 0.6478 0.6738 0.027 Uiso 0.418(17) 1 calc PR A 1
C3 C 0.491(2) 0.597(2) 0.4787(15) 0.052(9) Uiso 0.418(17) 1 d P A 1
H3A H 0.5146 0.5717 0.4441 0.063 Uiso 0.418(17) 1 calc PR A 1
C4 C 0.551(2) 0.659(3) 0.5245(15) 0.057(9) Uiso 0.418(17) 1 d P A 1
H4A H 0.6089 0.6854 0.5150 0.068 Uiso 0.418(17) 1 calc PR A 1
C5 C 0.533(2) 0.683(3) 0.5812(15) 0.053(9) Uiso 0.418(17) 1 d P A 1
H5A H 0.5776 0.7169 0.6134 0.064 Uiso 0.418(17) 1 calc PR A 1
C6 C 0.438(2) 0.651(3) 0.5869(16) 0.047(9) Uiso 0.418(17) 1 d P A 1
C7 C 0.405(2) 0.669(3) 0.6449(15) 0.053(9) Uiso 0.418(17) 1 d P A 1
H7A H 0.4481 0.6318 0.6794 0.064 Uiso 0.418(17) 1 calc PR A 1
H7B H 0.4098 0.7443 0.6549 0.064 Uiso 0.418(17) 1 calc PR A 1
N1' N 0.3591(15) 0.6291(18) 0.5262(10) 0.043(7) Uiso 0.582(17) 1 d P A 2
C1' C 0.314(2) 0.552(2) 0.4257(13) 0.081(9) Uiso 0.582(17) 1 d P A 2
H1'A H 0.2856 0.5944 0.3885 0.097 Uiso 0.582(17) 1 calc PR A 2
H1'B H 0.3511 0.4950 0.4124 0.097 Uiso 0.582(17) 1 calc PR A 2
C2' C 0.3765(17) 0.615(2) 0.4706(11) 0.051(7) Uiso 0.582(17) 1 d P A 2
O3' O 0.2954(13) 0.6590(14) 0.6260(9) 0.051(6) Uiso 0.582(17) 1 d P A 2
H3' H 0.2656 0.6667 0.6605 0.061 Uiso 0.582(17) 1 calc PR A 2
C3' C 0.4609(18) 0.660(2) 0.4534(13) 0.079(8) Uiso 0.582(17) 1 d P A 2
H3'A H 0.4773 0.6499 0.4141 0.094 Uiso 0.582(17) 1 calc PR A 2
C4' C 0.5162(16) 0.7222(18) 0.5018(10) 0.053(6) Uiso 0.582(17) 1 d P A 2
H4'A H 0.5697 0.7589 0.4930 0.064 Uiso 0.582(17) 1 calc PR A 2
C5' C 0.4985(17) 0.7322(18) 0.5585(11) 0.053(6) Uiso 0.582(17) 1 d P A 2
H5'A H 0.5415 0.7699 0.5899 0.063 Uiso 0.582(17) 1 calc PR A 2
C6' C 0.4194(15) 0.6885(18) 0.5708(10) 0.035(6) Uiso 0.582(17) 1 d P A 2
C7' C 0.3806(14) 0.7162(16) 0.6248(9) 0.036(5) Uiso 0.582(17) 1 d P A 2
H7'A H 0.4297 0.7021 0.6635 0.043 Uiso 0.582(17) 1 calc PR A 2
H7'B H 0.3659 0.7913 0.6235 0.043 Uiso 0.582(17) 1 calc PR A 2
N2 N 0.2570(6) 0.1415(7) 0.5066(4) 0.037(2) Uani 1 1 d . A .
N3 N -0.0622(7) 0.1742(8) 0.5421(5) 0.057(3) Uani 1 1 d . A .
N4 N -0.0617(8) 0.4796(10) 0.2936(5) 0.072(4) Uani 1 1 d . . .
N5 N 0.2691(7) 0.3934(7) 0.5771(5) 0.042(2) Uani 1 1 d . A .
N6 N 0.3384(8) 0.3672(8) 0.6141(6) 0.052(3) Uani 1 1 d . . .
N7 N 0.4150(17) 0.3368(18) 0.6442(12) 0.056(7) Uiso 0.50 1 d P A 3
N7' N 0.389(3) 0.366(3) 0.6638(18) 0.111(12) Uiso 0.50 1 d P A 4
N8 N 0.2088(7) 0.4292(8) 0.3203(5) 0.051(3) Uani 1 1 d . A .
N9 N 0.2151(7) 0.3681(10) 0.2795(6) 0.058(3) Uani 1 1 d . . .
N10 N 0.2175(9) 0.3085(10) 0.2392(6) 0.080(4) Uani 1 1 d . A .
N11 N -0.1537(7) 0.2292(7) 0.3635(5) 0.045(3) Uani 1 1 d . . .
N12 N -0.1348(6) 0.1437(9) 0.3449(5) 0.046(3) Uani 1 1 d . A .
N13 N -0.1167(8) 0.0627(9) 0.3271(5) 0.066(3) Uani 1 1 d . . .
C8 C 0.2167(8) 0.2159(8) 0.4037(5) 0.038(3) Uani 1 1 d . . .
H8A H 0.2541 0.2322 0.3717 0.046 Uiso 1 1 calc R A .
H8B H 0.1524 0.1903 0.3821 0.046 Uiso 1 1 calc R . .
C9 C 0.2663(7) 0.1365(8) 0.4458(6) 0.038(3) Uani 1 1 d . A .
C10 C 0.3230(9) 0.0563(9) 0.4283(7) 0.052(3) Uani 1 1 d . . .
H10A H 0.3292 0.0514 0.3861 0.062 Uiso 1 1 calc R A .
C11 C 0.3687(9) -0.0139(11) 0.4708(8) 0.065(4) Uani 1 1 d . A .
H11B H 0.4066 -0.0676 0.4586 0.078 Uiso 1 1 calc R . .
C12 C 0.3589(9) -0.0054(11) 0.5342(7) 0.063(4) Uani 1 1 d . . .
H12A H 0.3899 -0.0531 0.5651 0.075 Uiso 1 1 calc R A .
C13 C 0.3024(8) 0.0751(9) 0.5489(7) 0.047(3) Uani 1 1 d . A .
C14 C 0.2890(9) 0.0875(9) 0.6126(6) 0.050(3) Uani 1 1 d . . .
H14A H 0.2627 0.0226 0.6265 0.060 Uiso 1 1 calc R A .
H14B H 0.3519 0.1018 0.6411 0.060 Uiso 1 1 calc R . .
C15 C 0.0055(8) 0.2253(8) 0.5997(5) 0.036(3) Uani 1 1 d . . .
H15A H -0.0341 0.2526 0.6281 0.043 Uiso 1 1 calc R A .
H15B H 0.0491 0.1717 0.6227 0.043 Uiso 1 1 calc R . .
C16 C -0.0100(7) 0.1380(8) 0.4930(5) 0.035(3) Uani 1 1 d . . .
H16A H 0.0419 0.0897 0.5127 0.042 Uiso 1 1 calc R A .
H16B H -0.0559 0.0987 0.4608 0.042 Uiso 1 1 calc R . .
C17 C -0.1457(7) 0.2459(8) 0.5151(5) 0.037(3) Uani 1 1 d . . .
H17A H -0.1918 0.2084 0.4821 0.045 Uiso 1 1 calc R A .
H17B H -0.1799 0.2644 0.5484 0.045 Uiso 1 1 calc R . .
C18 C -0.1072(7) 0.0791(7) 0.5689(5) 0.036(3) Uani 1 1 d . . .
H18A H -0.1511 0.0429 0.5348 0.054 Uiso 1 1 calc R A .
H18B H -0.1432 0.1027 0.5997 0.054 Uiso 1 1 calc R . .
H18C H -0.0558 0.0317 0.5889 0.054 Uiso 1 1 calc R . .
C19 C -0.1424(8) 0.4810(9) 0.3286(5) 0.037(3) Uani 1 1 d . A .
H19A H -0.1710 0.5514 0.3252 0.044 Uiso 1 1 calc R . .
H19B H -0.1933 0.4323 0.3079 0.044 Uiso 1 1 calc R . .
C20 C 0.0138(8) 0.5640(8) 0.3146(5) 0.038(3) Uani 1 1 d . A .
H20A H 0.0604 0.5628 0.2870 0.046 Uiso 1 1 calc R . .
H20B H -0.0185 0.6324 0.3098 0.046 Uiso 1 1 calc R . .
C21 C -0.0145(8) 0.3703(8) 0.2971(6) 0.042(3) Uani 1 1 d . A .
H21A H -0.0651 0.3181 0.2816 0.051 Uiso 1 1 calc R . .
H21B H 0.0320 0.3688 0.2694 0.051 Uiso 1 1 calc R . .
C22 C -0.1075(9) 0.5037(9) 0.2243(5) 0.051(3) Uani 1 1 d . A .
H22A H -0.1376 0.5724 0.2212 0.077 Uiso 1 1 calc R . .
H22B H -0.1564 0.4513 0.2080 0.077 Uiso 1 1 calc R . .
H22C H -0.0573 0.5027 0.1999 0.077 Uiso 1 1 calc R . .

loop_
_atom_site_aniso_label
_atom_site_aniso_U_11
_atom_site_aniso_U_22
_atom_site_aniso_U_33
_atom_site_aniso_U_23
_atom_site_aniso_U_13
_atom_site_aniso_U_12
Mn1 0.0298(10) 0.0351(10) 0.0532(12) -0.0046(8) 0.0144(8) -0.0097(7)
Mn2 0.0287(10) 0.0354(10) 0.0492(12) -0.0040(9) 0.0136(8) -0.0097(7)
Mn3 0.0307(10) 0.0340(10) 0.0471(11) -0.0051(8) 0.0154(8) -0.0111(7)
Mn4 0.0285(9) 0.0299(10) 0.0464(11) -0.0028(8) 0.0132(8) -0.0095(7)
Mn5 0.0287(9) 0.0295(9) 0.0428(11) -0.0016(8) 0.0146(8) -0.0098(7)
O1 0.025(4) 0.033(4) 0.045(5) -0.002(3) 0.010(3) -0.007(3)
O2 0.028(4) 0.035(4) 0.048(5) -0.007(4) 0.017(3) -0.006(3)
O4 0.024(4) 0.035(4) 0.049(5) -0.014(4) 0.009(3) -0.007(3)
O5 0.047(5) 0.052(5) 0.058(6) 0.003(4) 0.020(4) 0.008(4)
O6 0.026(4) 0.032(4) 0.052(5) -0.002(4) 0.014(4) -0.010(3)
O7 0.028(4) 0.030(4) 0.043(4) 0.000(3) 0.016(3) -0.011(3)
O8 0.037(4) 0.027(4) 0.042(5) 0.000(3) 0.011(4) -0.012(3)
O9 0.027(4) 0.029(4) 0.046(5) 0.000(3) 0.014(3) -0.005(3)
O10 0.041(5) 0.031(4) 0.042(5) -0.001(3) 0.009(4) -0.017(3)
O11 0.029(4) 0.036(4) 0.037(5) -0.001(3) 0.007(3) -0.010(3)
N2 0.019(5) 0.043(6) 0.045(6) -0.001(5) -0.001(4) -0.010(4)
N3 0.040(6) 0.051(7) 0.082(8) 0.003(6) 0.016(6) -0.003(5)
N4 0.069(8) 0.097(10) 0.051(7) -0.010(7) 0.014(6) -0.040(7)
N5 0.037(6) 0.033(6) 0.054(7) 0.008(5) 0.007(5) -0.005(4)
N6 0.051(8) 0.040(6) 0.067(8) -0.005(6) 0.017(6) -0.017(5)
N8 0.050(7) 0.052(7) 0.061(7) 0.001(6) 0.033(6) -0.019(5)
N9 0.052(7) 0.072(9) 0.058(8) 0.013(7) 0.029(6) -0.007(6)
N10 0.090(10) 0.091(10) 0.068(9) -0.020(8) 0.037(7) -0.007(8)
N11 0.046(6) 0.026(6) 0.070(7) -0.002(5) 0.026(5) -0.002(5)
N12 0.025(5) 0.056(8) 0.054(7) 0.009(6) 0.005(5) -0.012(5)
N13 0.075(8) 0.049(7) 0.076(9) -0.023(6) 0.022(6) 0.005(6)
C8 0.038(7) 0.045(7) 0.037(7) -0.019(6) 0.020(6) -0.003(5)
C9 0.025(6) 0.034(7) 0.052(8) -0.008(6) 0.001(6) -0.020(5)
C10 0.048(8) 0.040(8) 0.073(10) -0.018(7) 0.027(7) -0.018(6)
C11 0.039(8) 0.047(9) 0.111(13) -0.002(9) 0.022(8) -0.001(7)
C12 0.035(7) 0.090(11) 0.066(10) 0.017(8) 0.019(7) 0.006(7)
C13 0.022(6) 0.041(8) 0.080(10) -0.001(7) 0.016(6) -0.003(6)
C14 0.044(8) 0.046(8) 0.066(9) 0.018(7) 0.022(7) 0.005(6)
C15 0.045(7) 0.016(6) 0.047(7) 0.000(5) 0.010(6) -0.011(5)
C16 0.024(6) 0.032(7) 0.052(8) -0.004(6) 0.013(5) -0.010(5)
C17 0.032(7) 0.032(7) 0.051(8) 0.014(6) 0.014(6) -0.011(5)
C18 0.028(6) 0.024(6) 0.059(8) 0.004(5) 0.014(5) -0.013(5)
C19 0.040(7) 0.045(7) 0.032(7) -0.007(6) 0.020(5) -0.011(5)
C20 0.045(7) 0.037(7) 0.037(7) 0.001(5) 0.017(6) -0.019(5)
C21 0.037(7) 0.028(7) 0.065(9) -0.013(6) 0.019(6) -0.014(5)
C22 0.060(8) 0.040(8) 0.054(8) 0.009(6) 0.014(7) -0.010(6)

loop_
_atom_type_symbol
_atom_type_description
_atom_type_scat_dispersion_real
_atom_type_scat_dispersion_imag
_atom_type_scat_source
C C 0.0033 0.0016 'International Tables Vol C Tables 4.2.6.8 and 6.1.1.4'
H H 0.0000 0.0000 'International Tables Vol C Tables 4.2.6.8 and 6.1.1.4'
N N 0.0061 0.0033 'International Tables Vol C Tables 4.2.6.8 and 6.1.1.4'
O O 0.0106 0.0060 'International Tables Vol C Tables 4.2.6.8 and 6.1.1.4'
Mn Mn 0.3368 0.7283 'International Tables Vol C Tables 4.2.6.8 and 6.1.1.4'

loop_
_geom_angle_atom_site_label_1
_geom_angle_atom_site_label_2
_geom_angle_atom_site_label_3
_geom_angle
_geom_angle_site_symmetry_1
_geom_angle_site_symmetry_3
_geom_angle_publ_flag
N5 Mn1 O2 92.1(3) . . ?
N5 Mn1 O8 150.0(3) . 3_566 ?
O2 Mn1 O8 90.8(3) . 3_566 ?
N5 Mn1 N1 97.2(8) . . ?
O2 Mn1 N1 74.0(7) . . ?
O8 Mn1 N1 112.3(8) 3_566 . ?
N5 Mn1 N1' 108.2(6) . . ?
O2 Mn1 N1' 70.9(6) . . ?
O8 Mn1 N1' 100.9(6) 3_566 . ?
N1 Mn1 N1' 11.6(9) . . ?
N5 Mn1 O9 89.0(3) . 3_566 ?
O2 Mn1 O9 140.1(3) . 3_566 ?
O8 Mn1 O9 70.2(2) 3_566 3_566 ?
N1 Mn1 O9 145.3(7) . 3_566 ?
N1' Mn1 O9 145.3(6) . 3_566 ?
N5 Mn1 O3' 107.0(5) . . ?
O2 Mn1 O3' 138.7(5) . . ?
O8 Mn1 O3' 90.0(5) 3_566 . ?
N1 Mn1 O3' 67.7(8) . . ?
N1' Mn1 O3' 68.4(7) . . ?
O9 Mn1 O3' 77.9(5) 3_566 . ?
N5 Mn1 O3 96.6(6) . . ?
O2 Mn1 O3 142.8(5) . . ?
O8 Mn1 O3 99.0(5) 3_566 . ?
N1 Mn1 O3 69.0(8) . . ?
N1' Mn1 O3 71.9(7) . . ?
O9 Mn1 O3 76.4(5) 3_566 . ?
O3' Mn1 O3 10.4(6) . . ?
O6 Mn2 O4 143.4(3) . . ?
O6 Mn2 N5 92.5(3) . . ?
O4 Mn2 N5 91.8(3) . . ?
O6 Mn2 O7 80.0(3) . . ?
O4 Mn2 O7 80.8(2) . . ?
N5 Mn2 O7 154.8(3) . . ?
O6 Mn2 N2 139.9(3) . . ?
O4 Mn2 N2 72.3(3) . . ?
N5 Mn2 N2 106.6(3) . . ?
O7 Mn2 N2 94.1(3) . . ?
O6 Mn2 O5 79.5(3) . . ?
O4 Mn2 O5 137.1(3) . . ?
N5 Mn2 O5 85.6(3) . . ?
O7 Mn2 O5 116.1(3) . . ?
N2 Mn2 O5 67.6(3) . . ?
O4 Mn3 O2 90.2(3) . . ?
O4 Mn3 O10 164.4(3) . . ?
O2 Mn3 O10 88.2(3) . . ?
O4 Mn3 O11 89.4(3) . . ?
O2 Mn3 O11 169.1(3) . . ?
O10 Mn3 O11 89.3(3) . . ?
O4 Mn3 N8 98.4(4) . . ?
O2 Mn3 N8 96.5(3) . . ?
O10 Mn3 N8 97.2(4) . . ?
O11 Mn3 N8 94.4(3) . . ?
O4 Mn3 O1 88.3(3) . . ?
O2 Mn3 O1 84.8(3) . . ?
O10 Mn3 O1 76.1(3) . . ?
O11 Mn3 O1 84.3(3) . . ?
N8 Mn3 O1 173.2(3) . . ?
O4 Mn3 Mn5 126.5(2) . 3_566 ?
O2 Mn3 Mn5 85.0(2) . 3_566 ?
O10 Mn3 Mn5 37.9(2) . 3_566 ?
O11 Mn3 Mn5 86.6(2) . 3_566 ?
N8 Mn3 Mn5 135.0(3) . 3_566 ?
O1 Mn3 Mn5 38.28(17) . 3_566 ?
O4 Mn3 Mn4 84.9(2) . . ?
O2 Mn3 Mn4 132.2(2) . . ?
O10 Mn3 Mn4 84.7(2) . . ?
O11 Mn3 Mn4 36.9(2) . . ?
N8 Mn3 Mn4 131.3(3) . . ?
O1 Mn3 Mn4 47.65(16) . . ?
Mn5 Mn3 Mn4 61.50(5) 3_566 . ?
O7 Mn4 O9 168.3(3) . . ?
O7 Mn4 O11 92.9(3) . . ?
O9 Mn4 O11 90.7(3) . . ?
O7 Mn4 O8 92.7(3) . . ?
O9 Mn4 O8 81.7(3) . . ?
O11 Mn4 O8 167.3(3) . . ?
O7 Mn4 N11 97.6(3) . . ?
O9 Mn4 N11 93.1(3) . . ?
O11 Mn4 N11 96.0(3) . . ?
O8 Mn4 N11 94.6(3) . . ?
O7 Mn4 O1 87.2(3) . . ?
O9 Mn4 O1 82.0(3) . . ?
O11 Mn4 O1 85.1(3) . . ?
O8 Mn4 O1 83.8(3) . . ?
N11 Mn4 O1 175.0(3) . . ?
O7 Mn4 Mn5 84.6(2) . . ?
O9 Mn4 Mn5 84.1(2) . . ?
O11 Mn4 Mn5 123.0(2) . . ?
O8 Mn4 Mn5 46.37(19) . . ?
N11 Mn4 Mn5 140.9(3) . . ?
O1 Mn4 Mn5 37.98(17) . . ?
O7 Mn4 Mn3 86.9(2) . . ?
O9 Mn4 Mn3 89.33(19) . . ?
O11 Mn4 Mn3 36.7(2) . . ?
O8 Mn4 Mn3 132.4(2) . . ?
N11 Mn4 Mn3 132.7(3) . . ?
O1 Mn4 Mn3 48.57(17) . . ?
Mn5 Mn4 Mn3 86.36(6) . . ?
O7 Mn4 Mn5 123.7(2) . 3_566 ?
O9 Mn4 Mn5 45.7(2) . 3_566 ?
O11 Mn4 Mn5 83.5(2) . 3_566 ?
O8 Mn4 Mn5 83.87(19) . 3_566 ?
N11 Mn4 Mn5 138.7(3) . 3_566 ?
O1 Mn4 Mn5 36.55(17) . 3_566 ?
Mn5 Mn4 Mn5 53.62(6) . 3_566 ?
Mn3 Mn4 Mn5 58.22(5) . 3_566 ?
O6 Mn5 O1 176.8(3) . 3_566 ?
O6 Mn5 O1 93.2(3) . . ?
O1 Mn5 O1 84.3(3) 3_566 . ?
O6 Mn5 O10 94.1(3) . 3_566 ?
O1 Mn5 O10 88.5(3) 3_566 3_566 ?
O1 Mn5 O10 172.5(3) . 3_566 ?
O6 Mn5 O8 88.3(3) . . ?
O1 Mn5 O8 89.5(3) 3_566 . ?
O1 Mn5 O8 86.0(3) . . ?
O10 Mn5 O8 96.0(3) 3_566 . ?
O6 Mn5 O9 97.6(3) . 3_566 ?
O1 Mn5 O9 84.4(3) 3_566 3_566 ?
O1 Mn5 O9 89.6(3) . 3_566 ?
O10 Mn5 O9 87.6(3) 3_566 3_566 ?
O8 Mn5 O9 172.8(3) . 3_566 ?
O6 Mn5 Mn5 134.9(2) . 3_566 ?
O1 Mn5 Mn5 42.6(2) 3_566 3_566 ?
O1 Mn5 Mn5 41.7(2) . 3_566 ?
O10 Mn5 Mn5 131.0(2) 3_566 3_566 ?
O8 Mn5 Mn5 87.00(18) . 3_566 ?
O9 Mn5 Mn5 85.95(18) 3_566 3_566 ?
O6 Mn5 Mn3 132.2(2) . 3_566 ?
O1 Mn5 Mn3 50.4(2) 3_566 3_566 ?
O1 Mn5 Mn3 134.6(2) . 3_566 ?
O10 Mn5 Mn3 38.1(2) 3_566 3_566 ?
O8 Mn5 Mn3 93.69(18) . 3_566 ?
O9 Mn5 Mn3 85.39(17) 3_566 3_566 ?
Mn5 Mn5 Mn3 92.93(8) 3_566 3_566 ?
O6 Mn5 Mn4 85.5(2) . . ?
O1 Mn5 Mn4 91.4(2) 3_566 . ?
O1 Mn5 Mn4 47.85(19) . . ?
O10 Mn5 Mn4 134.7(2) 3_566 . ?
O8 Mn5 Mn4 38.70(17) . . ?
O9 Mn5 Mn4 137.39(18) 3_566 . ?
Mn5 Mn5 Mn4 63.87(7) 3_566 . ?
Mn3 Mn5 Mn4 123.24(7) 3_566 . ?
O6 Mn5 Mn4 135.3(2) . 3_566 ?
O1 Mn5 Mn4 46.9(2) 3_566 3_566 ?
O1 Mn5 Mn4 89.6(2) . 3_566 ?
O10 Mn5 Mn4 83.9(2) 3_566 3_566 ?
O8 Mn5 Mn4 136.40(18) . 3_566 ?
O9 Mn5 Mn4 37.76(17) 3_566 3_566 ?
Mn5 Mn5 Mn4 62.51(6) 3_566 3_566 ?
Mn3 Mn5 Mn4 60.28(5) 3_566 3_566 ?
Mn4 Mn5 Mn4 126.38(6) . 3_566 ?
Mn5 O1 Mn5 95.7(3) 3_566 . ?
Mn5 O1 Mn4 96.6(3) 3_566 . ?
Mn5 O1 Mn4 94.2(3) . . ?
Mn5 O1 Mn3 91.3(3) 3_566 . ?
Mn5 O1 Mn3 172.8(4) . . ?
Mn4 O1 Mn3 83.8(2) . . ?
C1' O2 C1 34.9(13) . . ?
C1' O2 Mn3 117.8(12) . . ?
C1 O2 Mn3 117.9(9) . . ?
C1' O2 Mn1 122.5(12) . . ?
C1 O2 Mn1 112.5(10) . . ?
Mn3 O2 Mn1 119.7(3) . . ?
C8 O4 Mn3 121.6(6) . . ?
C8 O4 Mn2 113.2(6) . . ?
Mn3 O4 Mn2 112.6(3) . . ?
C14 O5 Mn2 121.2(7) . . ?
C14 O5 H11A 119.4 . . ?
Mn2 O5 H11A 119.4 . . ?
C15 O6 Mn5 118.8(6) . . ?
C15 O6 Mn2 119.1(6) . . ?
Mn5 O6 Mn2 107.7(3) . . ?
C16 O7 Mn4 120.1(6) . . ?
C16 O7 Mn2 108.4(6) . . ?
Mn4 O7 Mn2 114.1(3) . . ?
C17 O8 Mn4 117.6(6) . . ?
C17 O8 Mn1 116.8(6) . 3_566 ?
Mn4 O8 Mn1 104.5(3) . 3_566 ?
C17 O8 Mn5 116.6(6) . . ?
Mn4 O8 Mn5 94.9(3) . . ?
Mn1 O8 Mn5 103.2(3) 3_566 . ?
C19 O9 Mn4 121.9(6) . . ?
C19 O9 Mn5 111.8(6) . 3_566 ?
Mn4 O9 Mn5 96.6(3) . 3_566 ?
C19 O9 Mn1 120.2(6) . 3_566 ?
Mn4 O9 Mn1 100.2(3) . 3_566 ?
Mn5 O9 Mn1 102.2(3) 3_566 3_566 ?
C20 O10 Mn5 120.5(6) . 3_566 ?
C20 O10 Mn3 117.3(6) . . ?
Mn5 O10 Mn3 104.0(3) 3_566 . ?
C21 O11 Mn3 117.9(6) . . ?
C21 O11 Mn4 116.8(6) . . ?
Mn3 O11 Mn4 106.3(3) . . ?
C2 N1 C6 119(2) . . ?
C2 N1 Mn1 116.7(18) . . ?
C6 N1 Mn1 124(2) . . ?
O2 C1 C2 112.7(18) . . ?
O2 C1 H1A 109.1 . . ?
C2 C1 H1A 109.1 . . ?
O2 C1 H1B 109.1 . . ?
C2 C1 H1B 109.1 . . ?
H1A C1 H1B 107.8 . . ?
C3 C2 N1 120(3) . . ?
C3 C2 C1 126(2) . . ?
N1 C2 C1 112(2) . . ?
C7 O3 Mn1 117.7(16) . . ?
C7 O3 H3 121.1 . . ?
Mn1 O3 H3 121.1 . . ?
C2 C3 C4 120(3) . . ?
C2 C3 H3A 120.0 . . ?
C4 C3 H3A 120.0 . . ?
C5 C4 C3 125(3) . . ?
C5 C4 H4A 117.6 . . ?
C3 C4 H4A 117.6 . . ?
C4 C5 C6 113(3) . . ?
C4 C5 H5A 123.6 . . ?
C6 C5 H5A 123.6 . . ?
N1 C6 C5 122(3) . . ?
N1 C6 C7 117(3) . . ?
C5 C6 C7 121(3) . . ?
O3 C7 C6 112(3) . . ?
O3 C7 H7A 109.2 . . ?
C6 C7 H7A 109.2 . . ?
O3 C7 H7B 109.2 . . ?
C6 C7 H7B 109.2 . . ?
H7A C7 H7B 107.9 . . ?
C2' N1' C6' 121(2) . . ?
C2' N1' Mn1 116.4(16) . . ?
C6' N1' Mn1 122.2(15) . . ?
O2 C1' C2' 110(2) . . ?
O2 C1' H1'A 109.7 . . ?
C2' C1' H1'A 109.7 . . ?
O2 C1' H1'B 109.7 . . ?
C2' C1' H1'B 109.7 . . ?
H1'A C1' H1'B 108.2 . . ?
N1' C2' C1' 120(2) . . ?
N1' C2' C3' 121(2) . . ?
C1' C2' C3' 118(2) . . ?
C7' O3' Mn1 121.5(13) . . ?
C7' O3' H3' 119.2 . . ?
Mn1 O3' H3' 119.2 . . ?
C4' C3' C2' 113(2) . . ?
C4' C3' H3'A 123.7 . . ?
C2' C3' H3'A 123.7 . . ?
C5' C4' C3' 125(2) . . ?
C5' C4' H4'A 117.7 . . ?
C3' C4' H4'A 117.7 . . ?
C4' C5' C6' 119(2) . . ?
C4' C5' H5'A 120.4 . . ?
C6' C5' H5'A 120.4 . . ?
C5' C6' N1' 121(2) . . ?
C5' C6' C7' 122.9(19) . . ?
N1' C6' C7' 115.2(18) . . ?
O3' C7' C6' 111.2(17) . . ?
O3' C7' H7'A 109.4 . . ?
C6' C7' H7'A 109.4 . . ?
O3' C7' H7'B 109.4 . . ?
C6' C7' H7'B 109.4 . . ?
H7'A C7' H7'B 108.0 . . ?
C13 N2 C9 121.1(10) . . ?
C13 N2 Mn2 124.1(8) . . ?
C9 N2 Mn2 114.7(7) . . ?
C16 N3 C17 111.9(9) . . ?
C16 N3 C18 109.4(8) . . ?
C17 N3 C18 106.1(8) . . ?
C16 N3 C15 113.4(8) . . ?
C17 N3 C15 110.6(9) . . ?
C18 N3 C15 105.1(8) . . ?
C19 N4 C20 113.5(10) . . ?
C19 N4 C22 107.1(10) . . ?
C20 N4 C22 105.7(9) . . ?
C19 N4 C21 110.7(9) . . ?
C20 N4 C21 111.3(9) . . ?
C22 N4 C21 108.3(9) . . ?
N6 N5 Mn1 128.0(8) . . ?
N6 N5 Mn2 119.7(8) . . ?
Mn1 N5 Mn2 112.3(5) . . ?
N7' N6 N5 154(2) . . ?
N7' N6 N7 35.7(19) . . ?
N5 N6 N7 170.1(18) . . ?
N9 N8 Mn3 135.4(8) . . ?
N10 N9 N8 177.4(13) . . ?
N12 N11 Mn4 122.2(8) . . ?
N13 N12 N11 179.7(14) . . ?
O4 C8 C9 109.4(9) . . ?
O4 C8 H8A 109.8 . . ?
C9 C8 H8A 109.8 . . ?
O4 C8 H8B 109.8 . . ?
C9 C8 H8B 109.8 . . ?
H8A C8 H8B 108.2 . . ?
N2 C9 C10 118.7(11) . . ?
N2 C9 C8 116.7(10) . . ?
C10 C9 C8 124.6(11) . . ?
C11 C10 C9 121.0(13) . . ?
C11 C10 H10A 119.5 . . ?
C9 C10 H10A 119.5 . . ?
C10 C11 C12 118.9(13) . . ?
C10 C11 H11B 120.6 . . ?
C12 C11 H11B 120.6 . . ?
C13 C12 C11 117.7(13) . . ?
C13 C12 H12A 121.1 . . ?
C11 C12 H12A 121.1 . . ?
N2 C13 C12 122.5(13) . . ?
N2 C13 C14 117.1(10) . . ?
C12 C13 C14 120.4(12) . . ?
O5 C14 C13 109.7(10) . . ?
O5 C14 H14A 109.7 . . ?
C13 C14 H14A 109.7 . . ?
O5 C14 H14B 109.7 . . ?
C13 C14 H14B 109.7 . . ?
H14A C14 H14B 108.2 . . ?
O6 C15 N3 113.0(8) . . ?
O6 C15 H15A 109.0 . . ?
N3 C15 H15A 109.0 . . ?
O6 C15 H15B 109.0 . . ?
N3 C15 H15B 109.0 . . ?
H15A C15 H15B 107.8 . . ?
O7 C16 N3 114.9(8) . . ?
O7 C16 H16A 108.5 . . ?
N3 C16 H16A 108.5 . . ?
O7 C16 H16B 108.5 . . ?
N3 C16 H16B 108.5 . . ?
H16A C16 H16B 107.5 . . ?
O8 C17 N3 113.3(8) . . ?
O8 C17 H17A 108.9 . . ?
N3 C17 H17A 108.9 . . ?
O8 C17 H17B 108.9 . . ?
N3 C17 H17B 108.9 . . ?
H17A C17 H17B 107.7 . . ?
N3 C18 H18A 109.5 . . ?
N3 C18 H18B 109.5 . . ?
H18A C18 H18B 109.5 . . ?
N3 C18 H18C 109.5 . . ?
H18A C18 H18C 109.5 . . ?
H18B C18 H18C 109.5 . . ?
O9 C19 N4 115.2(9) . . ?
O9 C19 H19A 108.5 . . ?
N4 C19 H19A 108.5 . . ?
O9 C19 H19B 108.5 . . ?
N4 C19 H19B 108.5 . . ?
H19A C19 H19B 107.5 . . ?
O10 C20 N4 113.3(8) . . ?
O10 C20 H20A 108.9 . . ?
N4 C20 H20A 108.9 . . ?
O10 C20 H20B 108.9 . . ?
N4 C20 H20B 108.9 . . ?
H20A C20 H20B 107.7 . . ?
O11 C21 N4 112.6(9) . . ?
O11 C21 H21A 109.1 . . ?
N4 C21 H21A 109.1 . . ?
O11 C21 H21B 109.1 . . ?
N4 C21 H21B 109.1 . . ?
H21A C21 H21B 107.8 . . ?
N4 C22 H22A 109.5 . . ?
N4 C22 H22B 109.5 . . ?
H22A C22 H22B 109.5 . . ?
N4 C22 H22C 109.5 . . ?
H22A C22 H22C 109.5 . . ?
H22B C22 H22C 109.5 . . ?

loop_
_geom_bond_atom_site_label_1
_geom_bond_atom_site_label_2
_geom_bond_distance
_geom_bond_site_symmetry_2
_geom_bond_publ_flag
Mn1 N5 2.142(9) . ?
Mn1 O2 2.159(7) . ?
Mn1 O8 2.167(7) 3_566 ?
Mn1 N1 2.21(3) . ?
Mn1 N1' 2.26(2) . ?
Mn1 O9 2.301(7) 3_566 ?
Mn1 O3' 2.314(18) . ?
Mn1 O3 2.43(2) . ?
Mn2 O6 2.147(7) . ?
Mn2 O4 2.190(7) . ?
Mn2 N5 2.223(10) . ?
Mn2 O7 2.245(7) . ?
Mn2 N2 2.249(9) . ?
Mn2 O5 2.325(8) . ?
Mn3 O4 1.883(7) . ?
Mn3 O2 1.904(7) . ?
Mn3 O10 1.958(7) . ?
Mn3 O11 1.959(7) . ?
Mn3 N8 2.131(10) . ?
Mn3 O1 2.370(7) . ?
Mn3 Mn5 3.076(2) 3_566 ?
Mn3 Mn4 3.142(2) . ?
Mn4 O7 1.855(7) . ?
Mn4 O9 1.960(7) . ?
Mn4 O11 1.968(7) . ?
Mn4 O8 1.972(7) . ?
Mn4 N11 2.163(10) . ?
Mn4 O1 2.336(7) . ?
Mn4 Mn5 3.142(2) . ?
Mn4 Mn5 3.180(2) 3_566 ?
Mn5 O6 1.903(7) . ?
Mn5 O1 1.906(7) 3_566 ?
Mn5 O1 1.939(7) . ?
Mn5 O10 1.946(7) 3_566 ?
Mn5 O8 2.283(7) . ?
Mn5 O9 2.289(7) 3_566 ?
Mn5 Mn5 2.852(3) 3_566 ?
Mn5 Mn3 3.076(2) 3_566 ?
Mn5 Mn4 3.180(2) 3_566 ?
O1 Mn5 1.906(7) 3_566 ?
O2 C1' 1.39(3) . ?
O2 C1 1.44(2) . ?
O4 C8 1.437(11) . ?
O5 C14 1.424(13) . ?
O5 H11A 0.9500 . ?
O6 C15 1.443(11) . ?
O7 C16 1.439(11) . ?
O8 C17 1.433(11) . ?
O8 Mn1 2.167(7) 3_566 ?
O9 C19 1.434(12) . ?
O9 Mn5 2.289(7) 3_566 ?
O9 Mn1 2.301(7) 3_566 ?
O10 C20 1.455(12) . ?
O10 Mn5 1.946(7) 3_566 ?
O11 C21 1.443(13) . ?
N1 C2 1.40(4) . ?
N1 C6 1.40(4) . ?
C1 C2 1.45(3) . ?
C1 H1A 0.9900 . ?
C1 H1B 0.9900 . ?
C2 C3 1.31(4) . ?
O3 C7 1.42(3) . ?
O3 H3 0.9500 . ?
C3 C4 1.41(4) . ?
C3 H3A 0.9500 . ?
C4 C5 1.36(4) . ?
C4 H4A 0.9500 . ?
C5 C6 1.44(4) . ?
C5 H5A 0.9500 . ?
C6 C7 1.46(4) . ?
C7 H7A 0.9900 . ?
C7 H7B 0.9900 . ?
N1' C2' 1.31(3) . ?
N1' C6' 1.38(3) . ?
C1' C2' 1.43(3) . ?
C1' H1'A 0.9900 . ?
C1' H1'B 0.9900 . ?
C2' C3' 1.46(3) . ?
O3' C7' 1.42(2) . ?
O3' H3' 0.9500 . ?
C3' C4' 1.42(3) . ?
C3' H3'A 0.9500 . ?
C4' C5' 1.33(3) . ?
C4' H4'A 0.9500 . ?
C5' C6' 1.34(3) . ?
C5' H5'A 0.9500 . ?
C6' C7' 1.46(3) . ?
C7' H7'A 0.9900 . ?
C7' H7'B 0.9900 . ?
N2 C13 1.322(14) . ?
N2 C9 1.371(14) . ?
N3 C16 1.510(14) . ?
N3 C17 1.519(14) . ?
N3 C18 1.556(13) . ?
N3 C15 1.557(14) . ?
N4 C19 1.512(14) . ?
N4 C20 1.527(14) . ?
N4 C22 1.549(15) . ?
N4 C21 1.555(16) . ?
N5 N6 1.181(13) . ?
N6 N7' 1.17(4) . ?
N6 N7 1.21(3) . ?
N8 N9 1.210(15) . ?
N9 N10 1.178(15) . ?
N11 N12 1.225(13) . ?
N12 N13 1.163(14) . ?
C8 C9 1.454(15) . ?
C8 H8A 0.9900 . ?
C8 H8B 0.9900 . ?
C9 C10 1.414(16) . ?
C10 C11 1.358(17) . ?
C10 H10A 0.9500 . ?
C11 C12 1.432(18) . ?
C11 H11B 0.9500 . ?
C12 C13 1.392(17) . ?
C12 H12A 0.9500 . ?
C13 C14 1.460(16) . ?
C14 H14A 0.9900 . ?
C14 H14B 0.9900 . ?
C15 H15A 0.9900 . ?
C15 H15B 0.9900 . ?
C16 H16A 0.9900 . ?
C16 H16B 0.9900 . ?
C17 H17A 0.9900 . ?
C17 H17B 0.9900 . ?
C18 H18A 0.9800 . ?
C18 H18B 0.9800 . ?
C18 H18C 0.9800 . ?
C19 H19A 0.9900 . ?
C19 H19B 0.9900 . ?
C20 H20A 0.9900 . ?
C20 H20B 0.9900 . ?
C21 H21A 0.9900 . ?
C21 H21B 0.9900 . ?
C22 H22A 0.9800 . ?
C22 H22B 0.9800 . ?
C22 H22C 0.9800 . ?
